data_7057175
loop_
_publ_author_name
'Kaewnok, Nirawit'
'Petdum, Anuwut'
'Sirirak, Jitnapa'
'Charoenpanich, Adisri'
'Panchan, Waraporn'
'Sahasithiwat, Somboon'
'Sooksimuang, Thanasat'
'Wanichacheva, Nantanit'

_publ_section_title
;
 Novel Cu2+-specific &#x201C;Turn-ON&#x201D; fluorescent probe based on
 [5]helicene with very large Stokes shift and its potential application in
 living cells
;
_journal_issue 7
_journal_name_full 'New Journal of Chemistry'
_journal_page_first 5540
_journal_paper_doi 10.1039/C7NJ05176J
_journal_volume 42
_journal_year 2018
_chemical_formula_moiety 'C26 H22 N2 O4'
_chemical_formula_sum 'C26 H22 N2 O4'
_chemical_formula_weight 426.48
_chemical_name_systematic M201NH
_space_group_crystal_system orthorhombic
_space_group_IT_number 60
_space_group_name_Hall '-P 2n 2ab'
_space_group_name_H-M_alt 'P b c n'
_symmetry_Int_Tables_number 60
_symmetry_space_group_name_Hall '-P 2n 2ab'
_symmetry_space_group_name_H-M 'P b c n'
_audit_creation_date 2017-02-01
_audit_creation_method
;
Olex2 1.2
(compiled 2016.11.07 svn.r3352 for OlexSys, GUI svn.r5261)
;
_audit_update_record
;
2017-11-22 deposited with the CCDC.
2018-02-27 downloaded from the CCDC.
;
_cell_angle_alpha 90
_cell_angle_beta 90
_cell_angle_gamma 90
_cell_formula_units_Z 8
_cell_length_a 21.755(4)
_cell_length_b 11.303(2)
_cell_length_c 16.615(3)
_cell_measurement_reflns_used 9467
_cell_measurement_temperature 273.5
_cell_measurement_theta_max 72.10
_cell_measurement_theta_min 2.66
_cell_volume 4085.6(13)
_computing_cell_refinement 'SAINT v8.37A (Bruker, 2015)'
_computing_data_reduction 'SAINT v8.37A (Bruker, 2015)'
_computing_molecular_graphics 'Olex2 (Dolomanov et al., 2009)'
_computing_publication_material 'Olex2 (Dolomanov et al., 2009)'
_computing_structure_refinement 'olex2.refine (Bourhis et al., 2015)'
_computing_structure_solution 'SHELXS-97 (Sheldrick, 1990)'
_diffrn_ambient_temperature 273.15
_diffrn_detector_area_resol_mean 7.9
_diffrn_detector_type 'CCD area detector'
_diffrn_measured_fraction_theta_full 0.9916
_diffrn_measured_fraction_theta_max 0.9916
_diffrn_measurement_device 'three-circle diffractometer'
_diffrn_measurement_device_type 'Bruker APEX-II CCD'
_diffrn_measurement_method '\f and \w scans'
_diffrn_radiation_type 'Cu K\a'
_diffrn_radiation_wavelength 1.54178
_diffrn_reflns_av_R_equivalents 0.0341
_diffrn_reflns_av_unetI/netI 0.0232
_diffrn_reflns_limit_h_max 26
_diffrn_reflns_limit_h_min -24
_diffrn_reflns_limit_k_max 11
_diffrn_reflns_limit_k_min -13
_diffrn_reflns_limit_l_max 19
_diffrn_reflns_limit_l_min -20
_diffrn_reflns_number 24806
_diffrn_reflns_theta_full 72.4294
_diffrn_reflns_theta_max 72.43
_diffrn_reflns_theta_min 5.15
_diffrn_standards_number 0
_exptl_absorpt_coefficient_mu 0.766
_exptl_absorpt_correction_T_max 0.7536
_exptl_absorpt_correction_T_min 0.6565
_exptl_absorpt_correction_type none
_exptl_absorpt_process_details
;
SADABS-2016/2 (Bruker,2016/2) was used for absorption correction.
wR2(int) was 0.0613 before and 0.0505 after correction.
The Ratio of minimum to maximum transmission is 0.8712.
The \l/2 correction factor is Not present.
;
_exptl_crystal_colour 'clear light yellow'
_exptl_crystal_colour_lustre clear
_exptl_crystal_colour_modifier light
_exptl_crystal_colour_primary yellow
_exptl_crystal_density_diffrn 1.3865
_exptl_crystal_density_method 'not measured'
_exptl_crystal_description block
_exptl_crystal_F_000 1797.9144
_exptl_crystal_size_max 0.3
_exptl_crystal_size_mid 0.3
_exptl_crystal_size_min 0.3
_refine_diff_density_max 0.3653
_refine_diff_density_min -0.4662
_refine_diff_density_rms 0.0442
_refine_ls_d_res_high 0.8086
_refine_ls_d_res_low 8.5869
_refine_ls_goodness_of_fit_ref 1.0462
_refine_ls_hydrogen_treatment constr
_refine_ls_matrix_type full
_refine_ls_number_constraints 35
_refine_ls_number_parameters 291
_refine_ls_number_reflns 4010
_refine_ls_number_restraints 0
_refine_ls_restrained_S_all 1.0462
_refine_ls_R_factor_all 0.0540
_refine_ls_R_factor_gt 0.0429
_refine_ls_shift/su_max 0.0000
_refine_ls_shift/su_mean 0.0000
_refine_ls_structure_factor_coef Fsqd
_refine_ls_weighting_details 'w=1/[\s^2^(Fo^2^)+(0.0652P)^2^+1.0980P] where P=(Fo^2^+2Fc^2^)/3'
_refine_ls_weighting_scheme calc
_refine_ls_wR_factor_gt 0.1144
_refine_ls_wR_factor_ref 0.1234
_reflns_Friedel_coverage 0.0
_reflns_limit_h_max 26
_reflns_limit_h_min 0
_reflns_limit_k_max 13
_reflns_limit_k_min 0
_reflns_limit_l_max 20
_reflns_limit_l_min 0
_reflns_number_gt 3276
_reflns_number_total 4010
_reflns_threshold_expression I>=2u(I)
_cod_data_source_file c7nj05176j2.cif
_cod_data_source_block M201NH_1_0ma_a
_cod_depositor_comments 'Adding full bibliography for 7057175.cif.'
_cod_original_cell_volume 4085.8(14)
_cod_database_code 7057175
_olex2_refinement_description
;
1. Fixed Uiso
 At 1.2 times of:
  All C(H) groups, All C(H,H) groups, All N(H,H) groups
 At 1.5 times of:
  All C(H,H,H) groups
2.a Rotating group:
 N2(H2a,H2b)
2.b Secondary CH2 refined with riding coordinates:
 C4(H4a,H4b), C5(H5a,H5b), C20(H20a,H20b), C21(H21a,H21b)
2.c Aromatic/amide H refined with riding coordinates:
 C7(H7), C9(H9), C10(H10), C15(H15), C16(H16), C18(H18)
2.d Idealised Me refined as rotating group:
 C25(H25a,H25b,H25c), C26(H26a,H26b,H26c)
;
_olex2_submission_original_sample_id M201NH
_olex2_submission_special_instructions 'No special instructions were received'

loop_
_space_group_symop_id
_space_group_symop_operation_xyz
1 x,y,z
2 x+1/2,-y+1/2,-z
3 -x,y,-z+1/2
4 -x+1/2,-y+1/2,z+1/2
5 -x,-y,-z
6 -x-1/2,y-1/2,z
7 x,-y,z-1/2
8 x-1/2,y-1/2,-z-1/2

loop_
_atom_site_label
_atom_site_type_symbol
_atom_site_fract_x
_atom_site_fract_y
_atom_site_fract_z
_atom_site_U_iso_or_equiv
_atom_site_adp_type
_atom_site_occupancy
_atom_site_refinement_flags_posn
O1 O 0.34618(5) 0.45389(12) 0.43849(8) 0.0544(3) Uani 1.000000 .
O2 O 0.45608(6) 0.78198(10) 0.36769(8) 0.0575(3) Uani 1.000000 .
O3 O 0.64853(6) -0.08926(10) 0.46490(9) 0.0580(4) Uani 1.000000 .
O4 O 0.80578(6) 0.41381(12) 0.19978(10) 0.0645(4) Uani 1.000000 .
N1 N 0.38855(6) 0.63131(13) 0.39709(8) 0.0453(3) Uani 1.000000 .
N2 N 0.33411(7) 0.69750(15) 0.39353(10) 0.0561(4) Uani 1.000000 .
H2a H 0.30468(17) 0.6587(6) 0.4162(9) 0.0673(5) Uiso 1.000000 GR
H2b H 0.3395(2) 0.7633(6) 0.4189(8) 0.0673(5) Uiso 1.000000 GR
C1 C 0.38982(7) 0.51090(15) 0.41575(9) 0.0409(4) Uani 1.000000 .
C2 C 0.45490(7) 0.47454(14) 0.40147(9) 0.0373(3) Uani 1.000000 .
C3 C 0.48156(7) 0.36367(13) 0.40559(9) 0.0366(3) Uani 1.000000 .
C4 C 0.44651(7) 0.25423(14) 0.42945(11) 0.0437(4) Uani 1.000000 .
H4a H 0.44970(7) 0.24271(14) 0.48715(11) 0.0525(5) Uiso 1.000000 R
H4b H 0.40341(7) 0.26415(14) 0.41612(11) 0.0525(5) Uiso 1.000000 R
C5 C 0.47177(7) 0.14623(14) 0.38615(11) 0.0440(4) Uani 1.000000 .
H5a H 0.45044(7) 0.07579(14) 0.40436(11) 0.0528(5) Uiso 1.000000 R
H5b H 0.46524(7) 0.15419(14) 0.32866(11) 0.0528(5) Uiso 1.000000 R
C6 C 0.53932(7) 0.13494(13) 0.40338(10) 0.0378(3) Uani 1.000000 .
C7 C 0.56576(7) 0.02764(13) 0.42387(11) 0.0424(4) Uani 1.000000 .
H7 H 0.54197(7) -0.04071(13) 0.42325(11) 0.0509(5) Uiso 1.000000 R
C8 C 0.62742(7) 0.02083(13) 0.44533(10) 0.0419(4) Uani 1.000000 .
C9 C 0.66307(7) 0.12304(14) 0.44617(11) 0.0421(4) Uani 1.000000 .
H9 H 0.70432(7) 0.11953(14) 0.46069(11) 0.0506(5) Uiso 1.000000 R
C10 C 0.63649(7) 0.23017(13) 0.42516(10) 0.0396(4) Uani 1.000000 .
H10 H 0.66047(7) 0.29828(13) 0.42627(10) 0.0475(4) Uiso 1.000000 R
C11 C 0.57492(7) 0.23905(13) 0.40240(9) 0.0352(3) Uani 1.000000 .
C12 C 0.54455(7) 0.35422(12) 0.38494(9) 0.0345(3) Uani 1.000000 .
C13 C 0.57628(7) 0.45399(12) 0.35368(9) 0.0336(3) Uani 1.000000 .
C14 C 0.63605(7) 0.44514(12) 0.31153(9) 0.0336(3) Uani 1.000000 .
C15 C 0.65130(7) 0.34856(13) 0.26266(10) 0.0388(4) Uani 1.000000 .
H15 H 0.62295(7) 0.28789(13) 0.25550(10) 0.0466(4) Uiso 1.000000 R
C16 C 0.70732(8) 0.34201(14) 0.22522(10) 0.0432(4) Uani 1.000000 .
H16 H 0.71661(8) 0.27762(14) 0.19257(10) 0.0518(5) Uiso 1.000000 R
C17 C 0.75026(8) 0.43170(14) 0.23609(10) 0.0424(4) Uani 1.000000 .
C18 C 0.73470(7) 0.53183(14) 0.27970(9) 0.0399(4) Uani 1.000000 .
H18 H 0.76269(7) 0.59359(14) 0.28462(9) 0.0478(4) Uiso 1.000000 R
C19 C 0.67729(7) 0.54014(13) 0.31613(9) 0.0350(3) Uani 1.000000 .
C20 C 0.65603(8) 0.65050(13) 0.35879(10) 0.0414(4) Uani 1.000000 .
H20a H 0.66008(8) 0.64035(13) 0.41652(10) 0.0496(4) Uiso 1.000000 R
H20b H 0.68127(8) 0.71715(13) 0.34267(10) 0.0496(4) Uiso 1.000000 R
C21 C 0.58909(7) 0.67432(13) 0.33734(10) 0.0412(4) Uani 1.000000 .
H21a H 0.57456(7) 0.74300(13) 0.36674(10) 0.0495(4) Uiso 1.000000 R
H21b H 0.58574(7) 0.69113(13) 0.28026(10) 0.0495(4) Uiso 1.000000 R
C22 C 0.54975(7) 0.56826(13) 0.35807(9) 0.0352(3) Uani 1.000000 .
C23 C 0.48882(7) 0.57506(13) 0.38071(9) 0.0371(3) Uani 1.000000 .
C24 C 0.44648(8) 0.67840(15) 0.38055(10) 0.0421(4) Uani 1.000000 .
C25 C 0.70958(9) -0.09979(17) 0.49394(14) 0.0630(6) Uani 1.000000 .
H25a H 0.73791(9) -0.0789(13) 0.4520(3) 0.0945(8) Uiso 1.000000 GR
H25b H 0.7152(2) -0.0477(10) 0.5390(6) 0.0945(8) Uiso 1.000000 GR
H25c H 0.7170(2) -0.1799(4) 0.5105(9) 0.0945(8) Uiso 1.000000 GR
C26 C 0.85430(9) 0.4929(2) 0.21653(17) 0.0775(7) Uani 1.000000 .
H26a H 0.8460(4) 0.5679(6) 0.1917(9) 0.1162(11) Uiso 1.000000 GR
H26b H 0.8579(6) 0.5032(13) 0.27369(17) 0.1162(11) Uiso 1.000000 GR
H26c H 0.89203(17) 0.4614(8) 0.1956(10) 0.1162(11) Uiso 1.000000 GR

loop_
_atom_site_aniso_label
_atom_site_aniso_U_11
_atom_site_aniso_U_22
_atom_site_aniso_U_33
_atom_site_aniso_U_12
_atom_site_aniso_U_13
_atom_site_aniso_U_23
O1 0.0338(6) 0.0650(8) 0.0644(8) 0.0016(6) 0.0073(6) 0.0044(6)
O2 0.0558(8) 0.0405(7) 0.0762(9) 0.0117(6) 0.0022(6) 0.0056(6)
O3 0.0423(7) 0.0337(6) 0.0979(10) 0.0032(5) -0.0053(7) 0.0095(6)
O4 0.0455(7) 0.0552(8) 0.0928(10) -0.0066(6) 0.0302(7) -0.0162(7)
N1 0.0346(7) 0.0514(8) 0.0500(8) 0.0125(6) 0.0009(6) 0.0013(6)
N2 0.0379(8) 0.0628(10) 0.0677(10) 0.0169(7) 0.0043(7) -0.0011(8)
C1 0.0340(8) 0.0514(9) 0.0373(8) 0.0044(7) -0.0011(6) -0.0014(7)
C2 0.0314(7) 0.0422(8) 0.0384(8) 0.0014(6) -0.0008(6) 0.0004(6)
C3 0.0306(8) 0.0380(8) 0.0411(8) -0.0030(6) -0.0008(6) 0.0027(6)
C4 0.0290(7) 0.0434(9) 0.0587(10) -0.0044(7) 0.0027(7) 0.0066(7)
C5 0.0311(8) 0.0408(8) 0.0600(10) -0.0090(7) -0.0051(7) 0.0027(7)
C6 0.0319(8) 0.0348(8) 0.0467(8) -0.0047(6) -0.0016(6) 0.0003(6)
C7 0.0373(8) 0.0306(8) 0.0594(10) -0.0068(6) 0.0009(7) 0.0009(7)
C8 0.0378(8) 0.0314(8) 0.0565(10) 0.0015(7) 0.0025(7) 0.0030(7)
C9 0.0311(8) 0.0385(8) 0.0569(10) -0.0013(6) -0.0035(7) 0.0038(7)
C10 0.0317(8) 0.0322(8) 0.0547(9) -0.0065(6) -0.0016(7) 0.0033(7)
C11 0.0306(7) 0.0319(7) 0.0430(8) -0.0039(6) 0.0004(6) 0.0026(6)
C12 0.0306(7) 0.0330(7) 0.0399(8) -0.0017(6) -0.0011(6) 0.0007(6)
C13 0.0307(7) 0.0316(7) 0.0385(7) -0.0017(6) -0.0005(6) 0.0017(6)
C14 0.0323(7) 0.0294(7) 0.0392(8) -0.0007(6) 0.0018(6) 0.0033(6)
C15 0.0373(8) 0.0307(7) 0.0484(9) -0.0043(6) 0.0021(7) -0.0020(6)
C16 0.0437(9) 0.0355(8) 0.0502(9) 0.0013(7) 0.0079(7) -0.0065(7)
C17 0.0359(8) 0.0402(8) 0.0510(9) -0.0002(7) 0.0116(7) 0.0018(7)
C18 0.0370(8) 0.0340(8) 0.0485(8) -0.0069(6) 0.0060(7) 0.0022(6)
C19 0.0361(8) 0.0304(7) 0.0384(8) -0.0026(6) 0.0023(6) 0.0020(6)
C20 0.0440(9) 0.0316(8) 0.0485(9) -0.0066(7) 0.0074(7) -0.0038(6)
C21 0.0454(9) 0.0300(7) 0.0484(9) 0.0021(7) 0.0081(7) 0.0031(6)
C22 0.0358(8) 0.0334(7) 0.0363(7) 0.0009(6) -0.0000(6) 0.0019(6)
C23 0.0370(8) 0.0364(8) 0.0380(7) 0.0047(6) -0.0017(6) 0.0004(6)
C24 0.0417(9) 0.0439(9) 0.0406(8) 0.0087(7) -0.0008(7) -0.0000(7)
C25 0.0476(11) 0.0492(10) 0.0923(16) 0.0114(9) -0.0093(10) 0.0099(10)
C26 0.0431(11) 0.0759(15) 0.113(2) -0.0144(10) 0.0320(12) -0.0193(14)

loop_
_atom_type_symbol
_atom_type_scat_dispersion_real
_atom_type_scat_dispersion_imag
_atom_type_scat_Cromer_Mann_a1
_atom_type_scat_Cromer_Mann_a2
_atom_type_scat_Cromer_Mann_a3
_atom_type_scat_Cromer_Mann_a4
_atom_type_scat_Cromer_Mann_b1
_atom_type_scat_Cromer_Mann_b2
_atom_type_scat_Cromer_Mann_b3
_atom_type_scat_Cromer_Mann_b4
_atom_type_scat_Cromer_Mann_c
_atom_type_scat_source
_atom_type_scat_dispersion_source
H 0.00000 0.00000 0.49300 0.32291 0.14019 0.04081 10.51090 26.12570 3.14236 57.79970 0.0030380000826 'International Tables Volume C Table 6.1.1.4 (pp. 500-502)' 'Henke, Gullikson and Davis, At. Data and Nucl. Data Tables, 1993, 54, 2'
C 0.01920 0.00962 2.31000 1.02000 1.58860 0.86500 20.84390 10.20750 0.56870 51.65120 0.215599998832 'International Tables Volume C Table 6.1.1.4 (pp. 500-502)' 'Henke, Gullikson and Davis, At. Data and Nucl. Data Tables, 1993, 54, 2'
O 0.05239 0.03376 3.04850 2.28680 1.54630 0.86700 13.27710 5.70110 0.32390 32.90890 0.250800013542 'International Tables Volume C Table 6.1.1.4 (pp. 500-502)' 'Henke, Gullikson and Davis, At. Data and Nucl. Data Tables, 1993, 54, 2'
N 0.03256 0.01839 12.21260 3.13220 2.01250 1.16630 0.00570 9.89330 28.99750 0.58260 -11.5290002823 'International Tables Volume C Table 6.1.1.4 (pp. 500-502)' 'Henke, Gullikson and Davis, At. Data and Nucl. Data Tables, 1993, 54, 2'

loop_
_geom_angle_atom_site_label_1
_geom_angle_atom_site_label_2
_geom_angle_atom_site_label_3
_geom_angle
C25 O3 C8 118.19(14)
C26 O4 C17 118.75(15)
C1 N1 N2 123.11(14)
C24 N1 N2 123.44(14)
C24 N1 C1 113.44(13)
H2a N2 N1 109.7
H2b N2 N1 108.9
H2b N2 H2a 109.0
N1 C1 O1 125.02(15)
C2 C1 O1 130.40(16)
C2 C1 N1 104.58(13)
C3 C2 C1 129.74(14)
C23 C2 C1 108.42(13)
C23 C2 C3 121.83(14)
C4 C3 C2 123.03(14)
C12 C3 C2 117.52(13)
C12 C3 C4 119.44(13)
H4a C4 C3 109.52(9)
H4b C4 C3 109.52(8)
H4b C4 H4a 108.1
C5 C4 C3 110.62(13)
C5 C4 H4a 109.52(10)
C5 C4 H4b 109.52(8)
H5a C5 C4 109.80(8)
H5b C5 C4 109.80(10)
H5b C5 H5a 108.2
C6 C5 C4 109.36(13)
C6 C5 H5a 109.80(8)
C6 C5 H5b 109.80(9)
C7 C6 C5 121.83(13)
C11 C6 C5 117.67(13)
C11 C6 C7 120.41(14)
H7 C7 C6 119.59(9)
C8 C7 C6 120.82(14)
C8 C7 H7 119.59(9)
C7 C8 O3 115.84(14)
C9 C8 O3 124.53(15)
C9 C8 C7 119.63(14)
H9 C9 C8 120.32(9)
C10 C9 C8 119.36(14)
C10 C9 H9 120.32(9)
H10 C10 C9 118.96(9)
C11 C10 C9 122.09(14)
C11 C10 H10 118.96(9)
C10 C11 C6 117.67(14)
C12 C11 C6 119.27(13)
C12 C11 C10 122.80(13)
C11 C12 C3 116.62(13)
C13 C12 C3 119.92(13)
C13 C12 C11 123.36(13)
C14 C13 C12 123.11(13)
C22 C13 C12 120.46(13)
C22 C13 C14 116.35(12)
C15 C14 C13 122.35(13)
C19 C14 C13 118.99(13)
C19 C14 C15 118.52(14)
H15 C15 C14 119.47(9)
C16 C15 C14 121.07(14)
C16 C15 H15 119.47(9)
H16 C16 C15 120.03(9)
C17 C16 C15 119.94(15)
C17 C16 H16 120.03(9)
C16 C17 O4 115.40(14)
C18 C17 O4 124.62(15)
C18 C17 C16 119.95(15)
H18 C18 C17 119.93(9)
C19 C18 C17 120.13(14)
C19 C18 H18 119.93(9)
C18 C19 C14 119.95(14)
C20 C19 C14 117.61(13)
C20 C19 C18 122.41(13)
H20a C20 C19 109.83(9)
H20b C20 C19 109.83(8)
H20b C20 H20a 108.3
C21 C20 C19 109.25(13)
C21 C20 H20a 109.83(9)
C21 C20 H20b 109.83(8)
H21a C21 C20 109.59(8)
H21b C21 C20 109.59(9)
H21b C21 H21a 108.1
C22 C21 C20 110.34(12)
C22 C21 H21a 109.59(8)
C22 C21 H21b 109.59(9)
C21 C22 C13 118.70(13)
C23 C22 C13 117.14(13)
C23 C22 C21 124.15(13)
C22 C23 C2 121.94(14)
C24 C23 C2 108.17(14)
C24 C23 C22 129.64(14)
N1 C24 O2 124.09(15)
C23 C24 O2 130.86(16)
C23 C24 N1 105.03(13)
H25a C25 O3 109.5
H25b C25 O3 109.5
H25b C25 H25a 109.5
H25c C25 O3 109.5
H25c C25 H25a 109.5
H25c C25 H25b 109.5
H26a C26 O4 109.5
H26b C26 O4 109.5
H26b C26 H26a 109.5
H26c C26 O4 109.5
H26c C26 H26a 109.5
H26c C26 H26b 109.5

loop_
_geom_bond_atom_site_label_1
_geom_bond_atom_site_label_2
_geom_bond_distance
O1 C1 1.208(2)
O2 C24 1.208(2)
O3 C8 1.3656(19)
O3 C25 1.418(2)
O4 C17 1.3651(19)
O4 C26 1.411(2)
N1 N2 1.4022(18)
N1 C1 1.396(2)
N1 C24 1.395(2)
N2 H2a 0.8626
N2 H2b 0.8622
C1 C2 1.493(2)
C2 C3 1.383(2)
C2 C23 1.398(2)
C3 C4 1.506(2)
C3 C12 1.417(2)
C4 H4a 0.9700
C4 H4b 0.9700
C4 C5 1.520(2)
C5 H5a 0.9700
C5 H5b 0.9700
C5 C6 1.503(2)
C6 C7 1.385(2)
C6 C11 1.409(2)
C7 H7 0.9300
C7 C8 1.390(2)
C8 C9 1.391(2)
C9 H9 0.9300
C9 C10 1.387(2)
C10 H10 0.9300
C10 C11 1.396(2)
C11 C12 1.488(2)
C12 C13 1.421(2)
C13 C14 1.480(2)
C13 C22 1.417(2)
C14 C15 1.400(2)
C14 C19 1.401(2)
C15 H15 0.9300
C15 C16 1.370(2)
C16 H16 0.9300
C16 C17 1.390(2)
C17 C18 1.386(2)
C18 H18 0.9300
C18 C19 1.391(2)
C19 C20 1.507(2)
C20 H20a 0.9700
C20 H20b 0.9700
C20 C21 1.523(2)
C21 H21a 0.9700
C21 H21b 0.9700
C21 C22 1.513(2)
C22 C23 1.380(2)
C23 C24 1.488(2)
C25 H25a 0.9600
C25 H25b 0.9600
C25 H25c 0.9600
C26 H26a 0.9600
C26 H26b 0.9600
C26 H26c 0.9600
